data_4133889
loop_
_publ_author_name
'Chen, Xiao-Gang'
'Song, Xian-Jiang'
'Zhang, Zhi-Xu'
'Li, Peng-Fei'
'Ge, Jia-Zhen'
'Tang, Yuan-Yuan'
'Gao, Ji-Xing'
'Zhang, Wan-Ying'
'Fu, Da-Wei'
'You, Yu-Meng'
'Xiong, Ren-Gen'

_publ_section_title
;
 Two-dimensional layered perovskite ferroelectric with giant piezoelectric
 voltage coefficient.
;
_journal_name_full 'Journal of the American Chemical Society'
_journal_paper_doi 10.1021/jacs.9b12368
_journal_year 2019
_chemical_formula_moiety 'Br4 Pb, 2(C5 H12 N O)'
_chemical_formula_sum 'C10 H24 Br4 N2 O2 Pb'
_chemical_formula_weight 731.14
_space_group_crystal_system orthorhombic
_space_group_IT_number 36
_space_group_name_Hall 'C 2c -2'
_space_group_name_H-M_alt 'C m c 21'
_atom_sites_solution_hydrogens geom
_audit_creation_method SHELXL-2014/7
_cell_angle_alpha 90
_cell_angle_beta 90
_cell_angle_gamma 90
_cell_formula_units_Z 4
_cell_length_a 26.972(5)
_cell_length_b 8.9027(18)
_cell_length_c 7.9566(16)
_cell_measurement_reflns_used 4996
_cell_measurement_temperature 293(2)
_cell_measurement_theta_max 31.5360
_cell_measurement_theta_min 2.4790
_cell_volume 1910.6(6)
_computing_cell_refinement 'CrysAlisPro 1.171.39.46 (Rigaku OD, 2018)'
_computing_data_collection 'CrysAlisPro 1.171.39.46 (Rigaku OD, 2018)'
_computing_data_reduction 'CrysAlisPro 1.171.39.46 (Rigaku OD, 2018)'
_computing_molecular_graphics 'DIAMOND (Brandenburg & Putz, 2005)'
_computing_publication_material 'SHELXL-2014/7 (Sheldrick, 2014)'
_computing_structure_refinement 'SHELXL-2014/7 (Sheldrick, 2014)'
_computing_structure_solution 'SHELXL-2014/7 (Sheldrick, 2014)'
_diffrn_ambient_temperature 293(2)
_diffrn_measured_fraction_theta_full 0.998
_diffrn_measured_fraction_theta_max 0.996
_diffrn_measurement_device_type 'XtaLAB Synergy R, DW system, HyPix'
_diffrn_measurement_method 'four-circle diffractometer'
_diffrn_radiation_type MoK\a
_diffrn_radiation_wavelength 0.71073
_diffrn_reflns_av_R_equivalents 0.0610
_diffrn_reflns_av_unetI/netI 0.0598
_diffrn_reflns_Laue_measured_fraction_full 0.998
_diffrn_reflns_Laue_measured_fraction_max 0.996
_diffrn_reflns_limit_h_max 34
_diffrn_reflns_limit_h_min -34
_diffrn_reflns_limit_k_max 11
_diffrn_reflns_limit_k_min -11
_diffrn_reflns_limit_l_max 10
_diffrn_reflns_limit_l_min -6
_diffrn_reflns_number 6363
_diffrn_reflns_point_group_measured_fraction_full 0.805
_diffrn_reflns_point_group_measured_fraction_max 0.785
_diffrn_reflns_theta_full 25.242
_diffrn_reflns_theta_max 27.464
_diffrn_reflns_theta_min 3.021
_diffrn_source 'Rotating-anode X-ray tube'
_exptl_absorpt_coefficient_mu 17.196
_exptl_absorpt_correction_T_max 1.00000
_exptl_absorpt_correction_T_min 0.36653
_exptl_absorpt_correction_type multi-scan
_exptl_absorpt_process_details 'CrysAlisPro 1.171.39.46 (Rigaku OD, 2018)'
_exptl_crystal_colour 'pale yellow'
_exptl_crystal_density_diffrn 2.542
_exptl_crystal_description block
_exptl_crystal_F_000 1344
_exptl_crystal_size_max 0.2000
_exptl_crystal_size_mid 0.2000
_exptl_crystal_size_min 0.2000
_refine_diff_density_max 1.987
_refine_diff_density_min -1.159
_refine_diff_density_rms 0.195
_refine_ls_abs_structure_details
;
 Classical Flack method preferred over Parsons because s.u. lower.
;
_refine_ls_abs_structure_Flack -0.006(13)
_refine_ls_extinction_coef 0.00298(13)
_refine_ls_extinction_expression Fc^*^=kFc[1+0.001xFc^2^\l^3^/sin(2\q)]^-1/4^
_refine_ls_extinction_method 'SHELXL-2014/7 (Sheldrick 2014'
_refine_ls_goodness_of_fit_ref 1.068
_refine_ls_hydrogen_treatment constr
_refine_ls_matrix_type full
_refine_ls_number_parameters 93
_refine_ls_number_reflns 1764
_refine_ls_number_restraints 1
_refine_ls_restrained_S_all 1.067
_refine_ls_R_factor_all 0.0376
_refine_ls_R_factor_gt 0.0344
_refine_ls_shift/su_max 0.000
_refine_ls_shift/su_mean 0.000
_refine_ls_structure_factor_coef Fsqd
_refine_ls_weighting_details 'w=1/[\s^2^(Fo^2^)+(0.0163P)^2^] where P=(Fo^2^+2Fc^2^)/3'
_refine_ls_weighting_scheme calc
_refine_ls_wR_factor_gt 0.0612
_refine_ls_wR_factor_ref 0.0620
_reflns_Friedel_coverage 0.466
_reflns_Friedel_fraction_full 0.577
_reflns_Friedel_fraction_max 0.540
_reflns_number_gt 1641
_reflns_number_total 1764
_reflns_threshold_expression 'I > 2\s(I)'
_cod_data_source_file ja9b12368_si_002.cif
_cod_data_source_block (ATHP)2PbBr4
_cod_original_cell_volume 1910.5(7)
_cod_database_code 4133889
_shelx_shelxl_version_number 2014/7
_shelx_space_group_comment
;
The symmetry employed for this shelxl refinement is uniquely defined
by the following loop, which should always be used as a source of
symmetry information in preference to the above space-group names.
They are only intended as comments.
;

loop_
_space_group_symop_operation_xyz
'x, y, z'
'-x, -y, z+1/2'
'x, -y, z+1/2'
'-x, y, z'
'x+1/2, y+1/2, z'
'-x+1/2, -y+1/2, z+1/2'
'x+1/2, -y+1/2, z+1/2'
'-x+1/2, y+1/2, z'

loop_
_atom_site_label
_atom_site_type_symbol
_atom_site_fract_x
_atom_site_fract_y
_atom_site_fract_z
_atom_site_U_iso_or_equiv
_atom_site_adp_type
_atom_site_occupancy
_atom_site_site_symmetry_order
_atom_site_calc_flag
_atom_site_refinement_flags_posn
_atom_site_refinement_flags_adp
_atom_site_refinement_flags_occupancy
C1 C 0.2703(4) 0.2159(12) 0.6686(16) 0.048(3) Uani 1 1 d . . .
H1A H 0.2703 0.1763 0.5550 0.058 Uiso 1 1 calc R U .
H1B H 0.2391 0.1885 0.7211 0.058 Uiso 1 1 calc R U .
C2 C 0.3653(4) 0.3632(10) 0.6669(12) 0.034(2) Uani 1 1 d . . .
H2A H 0.3677 0.4103 0.7766 0.041 Uiso 1 1 calc R U .
H2B H 0.3945 0.3901 0.6026 0.041 Uiso 1 1 calc R U .
C3 C 0.3130(4) 0.1468(11) 0.7669(12) 0.040(3) Uani 1 1 d . . .
H3A H 0.3098 0.0383 0.7671 0.048 Uiso 1 1 calc R U .
H3B H 0.3119 0.1814 0.8825 0.048 Uiso 1 1 calc R U .
C4 C 0.3190(4) 0.4187(10) 0.5770(15) 0.041(2) Uani 1 1 d . . .
H4A H 0.3204 0.5272 0.5677 0.049 Uiso 1 1 calc R U .
H4B H 0.3184 0.3775 0.4641 0.049 Uiso 1 1 calc R U .
O1 O 0.2745(3) 0.3768(9) 0.6627(10) 0.050(2) Uani 1 1 d . . .
C6 C 0.3625(4) 0.1915(10) 0.6870(10) 0.031(2) Uani 1 1 d . . .
H6 H 0.3645 0.1457 0.5752 0.037 Uiso 1 1 calc R U .
N1 N 0.4048(3) 0.1374(8) 0.7880(9) 0.032(2) Uani 1 1 d . . .
H1C H 0.4035 0.1781 0.8901 0.048 Uiso 1 1 calc R U .
H1D H 0.4330 0.1636 0.7382 0.048 Uiso 1 1 calc R U .
H1E H 0.4033 0.0378 0.7967 0.048 Uiso 1 1 calc R U .
Pb1 Pb 0.0000 0.23038(5) 0.71746(3) 0.02596(17) Uani 1 2 d S T P
Br1 Br 0.10975(4) 0.27069(10) 0.70202(16) 0.0344(3) Uani 1 1 d . . .
Br4 Br 0.0000 0.08185(17) 0.3826(2) 0.0436(4) Uani 1 2 d S T P
Br5 Br 0.0000 0.45981(14) 1.01854(19) 0.0309(3) Uani 1 2 d S T P

loop_
_atom_site_aniso_label
_atom_site_aniso_U_11
_atom_site_aniso_U_22
_atom_site_aniso_U_33
_atom_site_aniso_U_23
_atom_site_aniso_U_13
_atom_site_aniso_U_12
C1 0.015(6) 0.051(6) 0.077(9) 0.006(6) -0.003(5) -0.003(5)
C2 0.031(6) 0.027(5) 0.045(6) -0.001(4) 0.002(4) 0.001(4)
C3 0.038(7) 0.043(6) 0.040(6) 0.001(4) 0.006(5) -0.003(5)
C4 0.034(6) 0.031(5) 0.060(7) 0.002(5) -0.001(6) 0.002(5)
O1 0.025(5) 0.049(4) 0.076(5) 0.003(4) 0.006(4) 0.010(4)
C6 0.034(6) 0.033(5) 0.025(6) -0.006(4) 0.002(4) -0.001(4)
N1 0.022(5) 0.040(5) 0.035(4) -0.003(4) -0.002(3) 0.005(4)
Pb1 0.0236(3) 0.0274(3) 0.0268(3) -0.0013(4) 0.000 0.000
Br1 0.0299(6) 0.0370(5) 0.0362(7) 0.0004(6) -0.0027(6) 0.0054(4)
Br4 0.0480(11) 0.0415(8) 0.0415(8) -0.0151(7) 0.000 0.000
Br5 0.0292(8) 0.0384(8) 0.0251(6) -0.0035(5) 0.000 0.000

loop_
_atom_type_symbol
_atom_type_description
_atom_type_scat_dispersion_real
_atom_type_scat_dispersion_imag
_atom_type_scat_source
C C 0.0033 0.0016 'International Tables Vol C Tables 4.2.6.8 and 6.1.1.4'
H H 0.0000 0.0000 'International Tables Vol C Tables 4.2.6.8 and 6.1.1.4'
N N 0.0061 0.0033 'International Tables Vol C Tables 4.2.6.8 and 6.1.1.4'
O O 0.0106 0.0060 'International Tables Vol C Tables 4.2.6.8 and 6.1.1.4'
Br Br -0.2901 2.4595 'International Tables Vol C Tables 4.2.6.8 and 6.1.1.4'
Pb Pb -3.3944 10.1111 'International Tables Vol C Tables 4.2.6.8 and 6.1.1.4'

loop_
_geom_angle_atom_site_label_1
_geom_angle_atom_site_label_2
_geom_angle_atom_site_label_3
_geom_angle
_geom_angle_site_symmetry_1
_geom_angle_site_symmetry_3
O1 C1 C3 111.1(9) . .
O1 C1 H1A 109.4 . .
C3 C1 H1A 109.4 . .
O1 C1 H1B 109.4 . .
C3 C1 H1B 109.4 . .
H1A C1 H1B 108.0 . .
C4 C2 C6 109.3(8) . .
C4 C2 H2A 109.8 . .
C6 C2 H2A 109.8 . .
C4 C2 H2B 109.8 . .
C6 C2 H2B 109.8 . .
H2A C2 H2B 108.3 . .
C1 C3 C6 109.9(8) . .
C1 C3 H3A 109.7 . .
C6 C3 H3A 109.7 . .
C1 C3 H3B 109.7 . .
C6 C3 H3B 109.7 . .
H3A C3 H3B 108.2 . .
O1 C4 C2 112.3(9) . .
O1 C4 H4A 109.1 . .
C2 C4 H4A 109.1 . .
O1 C4 H4B 109.1 . .
C2 C4 H4B 109.1 . .
H4A C4 H4B 107.9 . .
C4 O1 C1 110.0(7) . .
N1 C6 C3 111.3(7) . .
N1 C6 C2 110.1(7) . .
C3 C6 C2 110.1(8) . .
N1 C6 H6 108.4 . .
C3 C6 H6 108.4 . .
C2 C6 H6 108.4 . .
C6 N1 H1C 109.5 . .
C6 N1 H1D 109.5 . .
H1C N1 H1D 109.5 . .
C6 N1 H1E 109.5 . .
H1C N1 H1E 109.5 . .
H1D N1 H1E 109.5 . .
Br4 Pb1 Br1 90.95(2) . 4
Br4 Pb1 Br1 90.95(2) . .
Br1 Pb1 Br1 165.39(4) 4 .
Br4 Pb1 Br4 88.91(3) . 2
Br1 Pb1 Br4 97.26(2) 4 2
Br1 Pb1 Br4 97.26(2) . 2
Br4 Pb1 Br5 165.94(5) . .
Br1 Pb1 Br5 87.32(2) 4 .
Br1 Pb1 Br5 87.32(2) . .
Br4 Pb1 Br5 105.15(5) 2 .
Br4 Pb1 Br5 86.55(5) . 2_564
Br1 Pb1 Br5 82.83(2) 4 2_564
Br1 Pb1 Br5 82.83(2) . 2_564
Br4 Pb1 Br5 175.46(5) 2 2_564
Br5 Pb1 Br5 79.40(2) . 2_564
Pb1 Br4 Pb1 141.70(6) . 2_554
Pb1 Br5 Pb1 160.30(5) . 2_565

loop_
_geom_bond_atom_site_label_1
_geom_bond_atom_site_label_2
_geom_bond_distance
_geom_bond_site_symmetry_2
C1 O1 1.437(12) .
C1 C3 1.521(15) .
C1 H1A 0.9700 .
C1 H1B 0.9700 .
C2 C4 1.521(13) .
C2 C6 1.539(12) .
C2 H2A 0.9700 .
C2 H2B 0.9700 .
C3 C6 1.532(14) .
C3 H3A 0.9700 .
C3 H3B 0.9700 .
C4 O1 1.430(12) .
C4 H4A 0.9700 .
C4 H4B 0.9700 .
C6 N1 1.477(12) .
C6 H6 0.9800 .
N1 H1C 0.8900 .
N1 H1D 0.8900 .
N1 H1E 0.8900 .
Pb1 Br4 2.9742(17) .
Pb1 Br1 2.9843(12) 4
Pb1 Br1 2.9844(12) .
Pb1 Br4 3.0747(16) 2
Pb1 Br5 3.1481(16) .
Pb1 Br5 3.1800(15) 2_564
Br4 Pb1 3.0747(16) 2_554
Br5 Pb1 3.1801(15) 2_565

loop_
_geom_hbond_atom_site_label_D
_geom_hbond_atom_site_label_H
_geom_hbond_atom_site_label_A
_geom_hbond_distance_DH
_geom_hbond_distance_HA
_geom_hbond_distance_DA
_geom_hbond_angle_DHA
_geom_hbond_site_symmetry_A
N1 H1E Br1 0.89 2.52 3.359(8) 157.4 8_545
N1 H1D Br5 0.89 2.74 3.456(8) 137.9 6_554
N1 H1D Br4 0.89 3.12 3.662(8) 121.5 6
N1 H1C Br1 0.89 2.55 3.417(7) 165.2 6
C6 H6 Br1 0.98 3.14 3.945(8) 140.5 6_554
C4 H4B Br1 0.97 3.14 3.929(11) 139.7 6_554
C4 H4A Br1 0.97 3.06 3.809(9) 134.5 8
C4 H4A Br1 0.97 3.06 3.809(9) 134.5 8
C4 H4B Br1 0.97 3.14 3.929(11) 139.7 6_554
C6 H6 Br1 0.98 3.14 3.945(8) 140.5 6_554
N1 H1C Br1 0.89 2.55 3.417(7) 165.2 6
N1 H1D Br4 0.89 3.12 3.662(8) 121.5 6
N1 H1D Br5 0.89 2.74 3.456(8) 137.9 6_554
N1 H1E Br1 0.89 2.52 3.359(8) 157.4 8_545

loop_
_geom_torsion_atom_site_label_1
_geom_torsion_atom_site_label_2
_geom_torsion_atom_site_label_3
_geom_torsion_atom_site_label_4
_geom_torsion
O1 C1 C3 C6 -58.1(12)
C6 C2 C4 O1 57.0(10)
C2 C4 O1 C1 -62.4(11)
C3 C1 O1 C4 62.4(11)
C1 C3 C6 N1 175.0(7)
C1 C3 C6 C2 52.7(10)
C4 C2 C6 N1 -174.7(8)
C4 C2 C6 C3 -51.7(10)
